data_7716991
loop_
_publ_author_name
'Kozlova, Ksenia S.'
'Berezin, Alexey S.'
'Kuratieva, Natalia V.'
'Shestopalov, Michael A.'
'Ivanov, Anton A.'

_publ_section_title
;
 Octahedral molybdenum iodide clusters with pyrazole or pyrazolate
 ligands.
;
_journal_issue 38
_journal_name_full 'Dalton transactions (Cambridge, England : 2003)'
_journal_page_first 15959
_journal_page_last 15967
_journal_paper_doi 10.1039/d4dt01831a
_journal_volume 53
_journal_year 2024
_chemical_formula_moiety 'C18 H24 I8 Mo6 N12, 4(N O3), 4(C3 H4 N2)'
_chemical_formula_sum 'C30 H40 I8 Mo6 N24 O12'
_chemical_formula_weight 2519.70
_space_group_crystal_system monoclinic
_space_group_IT_number 14
_space_group_name_Hall '-P 2yn'
_space_group_name_H-M_alt 'P 1 21/n 1'
_atom_sites_solution_hydrogens geom
_atom_sites_solution_primary direct
_audit_creation_date 2023-03-28
_audit_creation_method
;
Olex2 1.5
(compiled 2023.03.06 svn.rbb2c1857 for OlexSys, GUI svn.r6748)
;
_audit_update_record
;
2024-06-19 deposited with the CCDC.	2024-09-05 downloaded from the CCDC.
;
_cell_angle_alpha 90
_cell_angle_beta 101.3400(10)
_cell_angle_gamma 90
_cell_formula_units_Z 2
_cell_length_a 11.0559(3)
_cell_length_b 11.5527(3)
_cell_length_c 24.1189(6)
_cell_measurement_reflns_used 9890
_cell_measurement_temperature 150(2)
_cell_measurement_theta_max 34.26
_cell_measurement_theta_min 2.46
_cell_volume 3020.46(14)
_computing_molecular_graphics 'Olex2 1.5 (Dolomanov et al., 2009)'
_computing_publication_material 'Olex2 1.5 (Dolomanov et al., 2009)'
_computing_structure_refinement 'SHELXL 2018/3 (Sheldrick, 2015)'
_computing_structure_solution 'SHELXS  (Sheldrick, 2008)'
_diffrn_ambient_temperature 150.15
_diffrn_measured_fraction_theta_full 0.999
_diffrn_measured_fraction_theta_max 0.999
_diffrn_measurement_device_type 'Bruker D8 Venture'
_diffrn_measurement_method '\f and \w scans'
_diffrn_radiation_type MoK\a
_diffrn_radiation_wavelength 0.71073
_diffrn_reflns_av_R_equivalents 0.0496
_diffrn_reflns_av_unetI/netI 0.0411
_diffrn_reflns_Laue_measured_fraction_full 0.999
_diffrn_reflns_Laue_measured_fraction_max 0.999
_diffrn_reflns_limit_h_max 17
_diffrn_reflns_limit_h_min -17
_diffrn_reflns_limit_k_max 18
_diffrn_reflns_limit_k_min -18
_diffrn_reflns_limit_l_max 38
_diffrn_reflns_limit_l_min -33
_diffrn_reflns_number 69472
_diffrn_reflns_point_group_measured_fraction_full 0.999
_diffrn_reflns_point_group_measured_fraction_max 0.999
_diffrn_reflns_theta_full 25.250
_diffrn_reflns_theta_max 34.355
_diffrn_reflns_theta_min 2.215
_diffrn_source_current 1.4
_diffrn_source_power 0.07
_diffrn_source_voltage 50.0
_diffrn_standards_number 0
_exptl_absorpt_coefficient_mu 5.368
_exptl_absorpt_correction_T_max 0.7468
_exptl_absorpt_correction_T_min 0.5734
_exptl_absorpt_correction_type multi-scan
_exptl_absorpt_process_details
;
SADABS-2016/2 (Bruker,2016/2) was used for absorption correction.
wR2(int) was 0.0766 before and 0.0540 after correction.
The Ratio of minimum to maximum transmission is 0.7678.
The \l/2 correction factor is Not present.
;
_exptl_crystal_colour orange
_exptl_crystal_colour_primary orange
_exptl_crystal_density_diffrn 2.770
_exptl_crystal_description plate
_exptl_crystal_F_000 2320
_exptl_crystal_preparation Luminescent
_exptl_crystal_recrystallization_method 'From the Melt'
_exptl_crystal_size_max 0.2
_exptl_crystal_size_mid 0.14
_exptl_crystal_size_min 0.09
_refine_diff_density_max 1.377
_refine_diff_density_min -1.271
_refine_diff_density_rms 0.188
_refine_ls_extinction_coef 0.00042(3)
_refine_ls_extinction_expression Fc^*^=kFc[1+0.001xFc^2^\l^3^/sin(2\q)]^-1/4^
_refine_ls_extinction_method 'SHELXL-2018/3 (Sheldrick 2018)'
_refine_ls_goodness_of_fit_ref 1.068
_refine_ls_hydrogen_treatment constr
_refine_ls_matrix_type full
_refine_ls_number_parameters 375
_refine_ls_number_reflns 12673
_refine_ls_number_restraints 18
_refine_ls_restrained_S_all 1.073
_refine_ls_R_factor_all 0.0505
_refine_ls_R_factor_gt 0.0306
_refine_ls_shift/su_max 0.004
_refine_ls_shift/su_mean 0.000
_refine_ls_structure_factor_coef Fsqd
_refine_ls_weighting_details 'w=1/[\s^2^(Fo^2^)+(0.0211P)^2^+2.1499P] where P=(Fo^2^+2Fc^2^)/3'
_refine_ls_weighting_scheme calc
_refine_ls_wR_factor_gt 0.0586
_refine_ls_wR_factor_ref 0.0617
_reflns_Friedel_coverage 0.000
_reflns_number_gt 9790
_reflns_number_total 12673
_reflns_threshold_expression 'I > 2\s(I)'
_cod_data_source_file d4dt01831a2.cif
_cod_data_source_block juc1407a
_cod_depositor_comments 'Adding full bibliography for 7716988--7716991.cif.'
_cod_database_code 7716991
_shelx_shelxl_version_number 2018/3
_shelx_space_group_comment
;
The symmetry employed for this shelxl refinement is uniquely defined
by the following loop, which should always be used as a source of
symmetry information in preference to the above space-group names.
They are only intended as comments.
;
_shelx_estimated_absorpt_t_max 0.644
_shelx_estimated_absorpt_t_min 0.413
_olex2_refinement_description
;
1. Fixed Uiso
 At 1.2 times of:
  All C(H) groups, All N(H) groups
2. Uiso/Uaniso restraints and constraints
Uanis(N1A) \\sim Ueq, Uanis(O2A) \\sim Ueq, Uanis(O3A) \\sim Ueq: with sigma of
0.0012 and sigma for terminal atoms of 0.0012
Uanis(O1A) = Uanis(O1B)
Uanis(O2A) = Uanis(O2B)
Uanis(O3A) = Uanis(O3B)
Uanis(N1A) = Uanis(N1B)
3. Others
 Sof(O1B)=Sof(N1B)=Sof(O3B)=Sof(O2B)=1-FVAR(1)
 Sof(O2A)=Sof(O3A)=Sof(O1A)=Sof(N1A)=FVAR(1)
4.a Aromatic/amide H refined with riding coordinates:
 N11S(H11S), N12(H12), N21S(H21S), C21S(H21A), N22(H22), N32(H32), C11S(H11A),
 C11(H11), C12(H12A), C12S(H12S), C13(H13), C13S(H13S), C21(H21), C22S(H22S),
 C22(H22A), C23S(H23S), C23(H23), C31(H31), C32(H32A), C33(H33)
;
_olex2_submission_special_instructions 'No special instructions were received'

loop_
_space_group_symop_operation_xyz
'x, y, z'
'-x+1/2, y+1/2, -z+1/2'
'-x, -y, -z'
'x-1/2, -y-1/2, z-1/2'

loop_
_atom_site_label
_atom_site_type_symbol
_atom_site_fract_x
_atom_site_fract_y
_atom_site_fract_z
_atom_site_U_iso_or_equiv
_atom_site_adp_type
_atom_site_occupancy
_atom_site_site_symmetry_order
_atom_site_calc_flag
_atom_site_refinement_flags_posn
_atom_site_refinement_flags_adp
_atom_site_refinement_flags_occupancy
_atom_site_disorder_assembly
_atom_site_disorder_group
I1 I 0.26070(2) 0.66410(2) 0.43429(2) 0.01694(4) Uani 1 1 d . . . . .
I2 I 0.73764(2) 0.51887(2) 0.43034(2) 0.01732(4) Uani 1 1 d . . . . .
I3 I 0.59176(2) 0.59286(2) 0.63511(2) 0.01717(4) Uani 1 1 d . . . . .
I4 I 0.40678(2) 0.22058(2) 0.50060(2) 0.01599(4) Uani 1 1 d . . . . .
Mo1 Mo 0.33990(2) 0.44480(2) 0.46827(2) 0.01334(5) Uani 1 1 d . . . . .
Mo2 Mo 0.56985(2) 0.37442(2) 0.46686(2) 0.01334(5) Uani 1 1 d . . . . .
Mo3 Mo 0.50024(2) 0.40978(2) 0.56568(2) 0.01328(5) Uani 1 1 d . . . . .
O4 O 1.0055(3) 0.3782(3) 0.73096(14) 0.0551(8) Uani 1 1 d . . . . .
O5 O 0.8122(2) 0.4217(2) 0.70323(11) 0.0368(6) Uani 1 1 d . . . . .
O6 O 0.8648(3) 0.2589(2) 0.74498(12) 0.0450(7) Uani 1 1 d . . . . .
N2 N 0.8954(3) 0.3521(3) 0.72628(12) 0.0316(7) Uani 1 1 d . . . . .
N11S N 0.6191(4) 0.0029(3) 0.60317(16) 0.0505(9) Uani 1 1 d . . . . .
H11S H 0.542010 0.023494 0.601970 0.061 Uiso 1 1 calc R U . . .
N11 N 0.1527(2) 0.3790(2) 0.42982(10) 0.0198(5) Uani 1 1 d . . . . .
N12S N 0.6889(3) 0.0450(2) 0.56940(12) 0.0294(6) Uani 1 1 d . . . . .
N12 N 0.0859(2) 0.3014(2) 0.45402(11) 0.0246(6) Uani 1 1 d . . . . .
H12 H 0.109503 0.272211 0.488141 0.029 Uiso 1 1 calc R U . . .
N21S N 1.1018(3) 0.1297(3) 0.74782(13) 0.0403(8) Uani 1 1 d . . . . .
H21S H 1.074848 0.201256 0.742315 0.048 Uiso 1 1 calc R U . . .
N21 N 0.6486(2) 0.2243(2) 0.42902(10) 0.0189(5) Uani 1 1 d . . . . .
C21S C 1.0329(4) 0.0381(4) 0.73220(18) 0.0482(11) Uani 1 1 d . . . . .
H21A H 0.948547 0.037945 0.713922 0.058 Uiso 1 1 calc R U . . .
N22 N 0.6825(2) 0.1238(2) 0.45639(11) 0.0225(5) Uani 1 1 d . . . . .
H22 H 0.678346 0.110134 0.491860 0.027 Uiso 1 1 calc R U . . .
N31 N 0.4999(2) 0.3003(2) 0.64205(10) 0.0197(5) Uani 1 1 d . . . . .
N32 N 0.5993(3) 0.2815(2) 0.68351(11) 0.0251(6) Uani 1 1 d . . . . .
H32 H 0.669192 0.319740 0.687158 0.030 Uiso 1 1 calc R U . . .
C11S C 0.7974(3) -0.0082(3) 0.58578(15) 0.0284(7) Uani 1 1 d . . . . .
H11A H 0.866992 0.004744 0.568912 0.034 Uiso 1 1 calc R U . . .
C11 C 0.0825(3) 0.4015(3) 0.37845(13) 0.0224(6) Uani 1 1 d . . . . .
H11 H 0.104599 0.453455 0.351570 0.027 Uiso 1 1 calc R U . . .
C12 C -0.0256(3) 0.3386(3) 0.37043(14) 0.0300(7) Uani 1 1 d . . . . .
H12A H -0.090260 0.338915 0.338030 0.036 Uiso 1 1 calc R U . . .
C12S C 0.7972(5) -0.0806(4) 0.62786(18) 0.0502(12) Uani 1 1 d . . . . .
H12S H 0.864687 -0.126615 0.646005 0.060 Uiso 1 1 calc R U . . .
C13 C -0.0202(3) 0.2754(3) 0.41901(15) 0.0286(7) Uani 1 1 d . . . . .
H13 H -0.080909 0.222605 0.426455 0.034 Uiso 1 1 calc R U . . .
C13S C 0.6819(5) -0.0778(3) 0.64079(16) 0.0479(12) Uani 1 1 d . . . . .
H13S H 0.652083 -0.120792 0.668869 0.058 Uiso 1 1 calc R U . . .
C21 C 0.7230(3) 0.0480(3) 0.42247(16) 0.0290(7) Uani 1 1 d . . . . .
H21 H 0.751900 -0.028032 0.432517 0.035 Uiso 1 1 calc R U . . .
C22S C 1.1050(5) -0.0558(4) 0.74708(19) 0.0513(12) Uani 1 1 d . . . . .
H22S H 1.082487 -0.134799 0.740982 0.062 Uiso 1 1 calc R U . . .
C22 C 0.7159(3) 0.0988(3) 0.37089(15) 0.0314(8) Uani 1 1 d . . . . .
H22A H 0.738503 0.066022 0.338266 0.038 Uiso 1 1 calc R U . . .
C23S C 1.2187(4) -0.0121(4) 0.77315(16) 0.0437(10) Uani 1 1 d . . . . .
H23S H 1.288115 -0.058266 0.788917 0.052 Uiso 1 1 calc R U . . .
C23 C 0.6687(3) 0.2080(3) 0.37621(14) 0.0252(7) Uani 1 1 d . . . . .
H23 H 0.652578 0.263891 0.346774 0.030 Uiso 1 1 calc R U . . .
N23S N 1.2179(3) 0.1024(3) 0.77314(14) 0.0453(9) Uani 1 1 d . . . . .
C31 C 0.5776(4) 0.1966(3) 0.71854(14) 0.0315(8) Uani 1 1 d . . . . .
H31 H 0.634116 0.167781 0.750394 0.038 Uiso 1 1 calc R U . . .
C32 C 0.4589(3) 0.1594(3) 0.69974(13) 0.0289(7) Uani 1 1 d . . . . .
H32A H 0.416740 0.100432 0.715764 0.035 Uiso 1 1 calc R U . . .
C33 C 0.4132(3) 0.2262(3) 0.65226(12) 0.0227(6) Uani 1 1 d . . . . .
H33 H 0.332145 0.220315 0.630210 0.027 Uiso 1 1 calc R U . . .
O1B O 0.130(2) 0.215(3) 0.5658(15) 0.0327(15) Uani 0.348(5) 1 d . . P A 2
N1B N 0.0515(10) 0.1803(9) 0.5779(5) 0.0297(10) Uani 0.348(5) 1 d . . P A 2
O2A O -0.0324(6) 0.1276(5) 0.5303(3) 0.0528(12) Uani 0.652(5) 1 d . U P A 1
O3A O 0.0574(5) 0.0904(5) 0.6104(2) 0.0648(13) Uani 0.652(5) 1 d . U P A 1
O3B O 0.0084(10) 0.1931(9) 0.6181(4) 0.0648(13) Uani 0.348(5) 1 d . . P A 2
O2B O -0.0496(11) 0.1703(10) 0.5359(5) 0.0528(12) Uani 0.348(5) 1 d . . P A 2
O1A O 0.1523(10) 0.2045(14) 0.5603(7) 0.0327(15) Uani 0.652(5) 1 d . . P A 1
N1A N 0.0498(5) 0.1459(5) 0.5659(2) 0.0297(10) Uani 0.652(5) 1 d . U P A 1

loop_
_atom_site_aniso_label
_atom_site_aniso_U_11
_atom_site_aniso_U_22
_atom_site_aniso_U_33
_atom_site_aniso_U_23
_atom_site_aniso_U_13
_atom_site_aniso_U_12
I1 0.01735(9) 0.01497(8) 0.01763(9) 0.00153(6) 0.00135(6) 0.00072(7)
I2 0.01825(9) 0.01725(9) 0.01790(9) -0.00006(6) 0.00703(7) -0.00154(7)
I3 0.02119(9) 0.01704(9) 0.01277(8) -0.00154(6) 0.00206(6) -0.00200(7)
I4 0.01842(9) 0.01234(8) 0.01737(9) -0.00012(6) 0.00392(6) -0.00242(6)
Mo1 0.01449(11) 0.01261(10) 0.01275(10) 0.00009(8) 0.00223(8) -0.00140(8)
Mo2 0.01546(11) 0.01204(10) 0.01275(10) -0.00045(8) 0.00337(8) -0.00076(8)
Mo3 0.01542(11) 0.01251(10) 0.01191(10) 0.00063(8) 0.00272(8) -0.00129(8)
O4 0.0268(15) 0.058(2) 0.076(2) 0.0078(17) -0.0016(14) -0.0096(14)
O5 0.0352(15) 0.0368(15) 0.0340(14) 0.0096(11) -0.0038(11) -0.0001(12)
O6 0.0408(17) 0.0404(16) 0.0540(18) 0.0162(14) 0.0097(13) 0.0022(13)
N2 0.0321(16) 0.0374(17) 0.0228(14) -0.0015(12) -0.0008(12) 0.0006(14)
N11S 0.053(2) 0.049(2) 0.052(2) -0.0120(18) 0.0165(18) -0.0113(19)
N11 0.0181(12) 0.0192(12) 0.0208(12) 0.0017(10) 0.0009(9) -0.0026(10)
N12S 0.0336(16) 0.0219(14) 0.0342(16) 0.0023(12) 0.0102(12) -0.0040(12)
N12 0.0247(14) 0.0243(14) 0.0248(13) 0.0047(11) 0.0053(10) -0.0065(11)
N21S 0.0344(18) 0.046(2) 0.0360(17) -0.0088(15) -0.0041(13) 0.0073(15)
N21 0.0212(12) 0.0169(12) 0.0197(12) -0.0002(9) 0.0065(9) 0.0011(10)
C21S 0.036(2) 0.062(3) 0.044(2) -0.008(2) 0.0004(18) -0.011(2)
N22 0.0259(14) 0.0166(12) 0.0271(14) -0.0002(10) 0.0106(11) 0.0011(10)
N31 0.0212(13) 0.0203(12) 0.0169(12) 0.0051(9) 0.0020(9) -0.0029(10)
N32 0.0245(14) 0.0288(15) 0.0213(13) 0.0058(11) 0.0024(10) -0.0014(11)
C11S 0.0194(15) 0.0276(17) 0.0377(19) -0.0008(14) 0.0046(13) 0.0001(13)
C11 0.0216(15) 0.0247(15) 0.0190(14) 0.0016(11) -0.0011(11) 0.0019(12)
C12 0.0192(15) 0.039(2) 0.0284(17) -0.0034(14) -0.0041(12) 0.0011(14)
C12S 0.061(3) 0.036(2) 0.043(2) -0.0070(18) -0.018(2) 0.012(2)
C13 0.0167(15) 0.0316(18) 0.0363(18) -0.0029(14) 0.0021(13) -0.0090(13)
C13S 0.093(4) 0.028(2) 0.0217(18) 0.0035(15) 0.009(2) -0.015(2)
C21 0.0262(17) 0.0172(14) 0.047(2) -0.0076(14) 0.0151(15) -0.0007(13)
C22S 0.070(3) 0.043(3) 0.046(3) -0.004(2) 0.024(2) -0.011(2)
C22 0.0311(18) 0.0308(18) 0.0360(19) -0.0146(15) 0.0156(15) -0.0062(15)
C23S 0.048(3) 0.054(3) 0.032(2) 0.0043(18) 0.0138(18) 0.018(2)
C23 0.0269(17) 0.0273(16) 0.0224(15) -0.0046(12) 0.0071(12) -0.0022(13)
N23S 0.0312(18) 0.057(2) 0.043(2) -0.0102(17) -0.0041(14) 0.0031(16)
C31 0.042(2) 0.0317(18) 0.0208(16) 0.0108(13) 0.0079(14) 0.0003(16)
C32 0.041(2) 0.0251(16) 0.0213(15) 0.0064(13) 0.0082(14) -0.0053(15)
C33 0.0263(16) 0.0242(15) 0.0184(14) -0.0013(11) 0.0065(12) -0.0076(12)
O1B 0.011(4) 0.039(3) 0.052(4) 0.014(3) 0.014(3) 0.002(3)
N1B 0.0300(12) 0.0306(15) 0.0286(14) 0.0031(11) 0.0062(10) 0.0009(11)
O2A 0.0503(15) 0.0545(17) 0.0540(14) 0.0000(11) 0.0109(10) -0.0058(11)
O3A 0.0639(16) 0.0692(17) 0.0630(16) 0.0087(11) 0.0163(11) -0.0018(11)
O3B 0.0639(16) 0.0692(17) 0.0630(16) 0.0087(11) 0.0163(11) -0.0018(11)
O2B 0.0503(15) 0.0545(17) 0.0540(14) 0.0000(11) 0.0109(10) -0.0058(11)
O1A 0.011(4) 0.039(3) 0.052(4) 0.014(3) 0.014(3) 0.002(3)
N1A 0.0300(12) 0.0306(15) 0.0286(14) 0.0031(11) 0.0062(10) 0.0009(11)

loop_
_atom_type_symbol
_atom_type_description
_atom_type_scat_dispersion_real
_atom_type_scat_dispersion_imag
_atom_type_scat_source
C C 0.0033 0.0016 'International Tables Vol C Tables 4.2.6.8 and 6.1.1.4'
H H 0.0000 0.0000 'International Tables Vol C Tables 4.2.6.8 and 6.1.1.4'
I I -0.4742 1.8119 'International Tables Vol C Tables 4.2.6.8 and 6.1.1.4'
Mo Mo -1.6832 0.6857 'International Tables Vol C Tables 4.2.6.8 and 6.1.1.4'
N N 0.0061 0.0033 'International Tables Vol C Tables 4.2.6.8 and 6.1.1.4'
O O 0.0106 0.0060 'International Tables Vol C Tables 4.2.6.8 and 6.1.1.4'

loop_
_geom_angle_atom_site_label_1
_geom_angle_atom_site_label_2
_geom_angle_atom_site_label_3
_geom_angle
_geom_angle_site_symmetry_1
_geom_angle_site_symmetry_3
_geom_angle_publ_flag
Mo1 I1 Mo2 58.183(8) . 3_666 ?
Mo1 I1 Mo3 57.995(8) . 3_666 ?
Mo2 I1 Mo3 57.764(8) 3_666 3_666 ?
Mo2 I2 Mo1 57.874(8) . 3_666 ?
Mo2 I2 Mo3 57.902(8) . 3_666 ?
Mo3 I2 Mo1 57.738(8) 3_666 3_666 ?
Mo2 I3 Mo1 57.703(8) 3_666 3_666 ?
Mo3 I3 Mo1 57.860(8) . 3_666 ?
Mo3 I3 Mo2 58.022(8) . 3_666 ?
Mo1 I4 Mo2 57.884(8) . . ?
Mo1 I4 Mo3 57.963(8) . . ?
Mo2 I4 Mo3 57.823(8) . . ?
I1 Mo1 I2 89.304(9) . 3_666 ?
I1 Mo1 I3 90.208(9) . 3_666 ?
I1 Mo1 I4 176.980(11) . . ?
I2 Mo1 I3 177.839(11) 3_666 3_666 ?
I4 Mo1 I2 90.289(9) . 3_666 ?
I4 Mo1 I3 90.089(9) . 3_666 ?
Mo2 Mo1 I1 121.561(11) . . ?
Mo2 Mo1 I1 61.115(8) 3_666 . ?
Mo2 Mo1 I2 60.824(8) 3_666 3_666 ?
Mo2 Mo1 I2 121.038(10) . 3_666 ?
Mo2 Mo1 I3 120.661(11) 3_666 3_666 ?
Mo2 Mo1 I3 60.938(8) . 3_666 ?
Mo2 Mo1 I4 121.140(11) 3_666 . ?
Mo2 Mo1 I4 61.092(8) . . ?
Mo2 Mo1 Mo2 89.922(10) . 3_666 ?
Mo2 Mo1 Mo3 60.093(9) . 3_666 ?
Mo2 Mo1 Mo3 59.942(9) . . ?
Mo3 Mo1 I1 121.111(11) . . ?
Mo3 Mo1 I1 61.472(8) 3_666 . ?
Mo3 Mo1 I2 61.098(8) . 3_666 ?
Mo3 Mo1 I2 120.691(10) 3_666 3_666 ?
Mo3 Mo1 I3 60.787(8) 3_666 3_666 ?
Mo3 Mo1 I3 120.878(11) . 3_666 ?
Mo3 Mo1 I4 121.178(11) 3_666 . ?
Mo3 Mo1 I4 61.132(8) . . ?
Mo3 Mo1 Mo2 59.877(9) 3_666 3_666 ?
Mo3 Mo1 Mo2 60.014(9) . 3_666 ?
Mo3 Mo1 Mo3 90.014(10) 3_666 . ?
N11 Mo1 I1 88.56(7) . . ?
N11 Mo1 I2 89.76(7) . 3_666 ?
N11 Mo1 I3 88.13(7) . 3_666 ?
N11 Mo1 I4 88.44(7) . . ?
N11 Mo1 Mo2 134.27(7) . . ?
N11 Mo1 Mo2 135.80(7) . 3_666 ?
N11 Mo1 Mo3 135.49(6) . . ?
N11 Mo1 Mo3 134.49(6) . 3_666 ?
I1 Mo2 I2 89.342(9) 3_666 . ?
I1 Mo2 I3 177.055(11) 3_666 3_666 ?
I1 Mo2 I4 90.759(9) 3_666 . ?
I2 Mo2 I3 89.475(9) . 3_666 ?
I2 Mo2 I4 177.044(11) . . ?
I4 Mo2 I3 90.284(9) . 3_666 ?
Mo1 Mo2 I1 60.702(8) 3_666 3_666 ?
Mo1 Mo2 I1 121.510(10) . 3_666 ?
Mo1 Mo2 I2 61.302(8) 3_666 . ?
Mo1 Mo2 I2 121.286(11) . . ?
Mo1 Mo2 I3 120.886(11) 3_666 3_666 ?
Mo1 Mo2 I3 61.359(8) . 3_666 ?
Mo1 Mo2 I4 61.024(8) . . ?
Mo1 Mo2 I4 121.207(10) 3_666 . ?
Mo1 Mo2 Mo1 90.079(10) . 3_666 ?
Mo1 Mo2 Mo3 60.129(9) . . ?
Mo1 Mo2 Mo3 59.984(9) 3_666 3_666 ?
Mo1 Mo2 Mo3 60.044(9) . 3_666 ?
Mo3 Mo2 I1 120.669(11) 3_666 3_666 ?
Mo3 Mo2 I1 61.381(8) . 3_666 ?
Mo3 Mo2 I2 121.335(11) . . ?
Mo3 Mo2 I2 61.253(8) 3_666 . ?
Mo3 Mo2 I3 60.917(8) 3_666 3_666 ?
Mo3 Mo2 I3 121.485(11) . 3_666 ?
Mo3 Mo2 I4 61.168(8) . . ?
Mo3 Mo2 I4 121.060(11) 3_666 . ?
Mo3 Mo2 Mo1 60.043(9) . 3_666 ?
Mo3 Mo2 Mo3 90.093(10) . 3_666 ?
N21 Mo2 I1 88.54(7) . 3_666 ?
N21 Mo2 I2 89.92(6) . . ?
N21 Mo2 I3 88.76(7) . 3_666 ?
N21 Mo2 I4 87.13(6) . . ?
N21 Mo2 Mo1 135.92(7) . 3_666 ?
N21 Mo2 Mo1 133.97(7) . . ?
N21 Mo2 Mo3 133.74(6) . . ?
N21 Mo2 Mo3 136.16(6) . 3_666 ?
I2 Mo3 I1 177.955(11) 3_666 3_666 ?
I3 Mo3 I1 90.001(9) . 3_666 ?
I3 Mo3 I2 89.329(9) . 3_666 ?
I3 Mo3 I4 177.277(11) . . ?
I4 Mo3 I1 90.378(9) . 3_666 ?
I4 Mo3 I2 90.200(9) . 3_666 ?
Mo1 Mo3 I1 60.534(8) 3_666 3_666 ?
Mo1 Mo3 I1 120.785(10) . 3_666 ?
Mo1 Mo3 I2 120.697(11) 3_666 3_666 ?
Mo1 Mo3 I2 61.164(8) . 3_666 ?
Mo1 Mo3 I3 121.049(11) . . ?
Mo1 Mo3 I3 61.351(8) 3_666 . ?
Mo1 Mo3 I4 121.088(10) 3_666 . ?
Mo1 Mo3 I4 60.906(8) . . ?
Mo1 Mo3 Mo1 89.987(10) 3_666 . ?
Mo1 Mo3 Mo2 59.864(9) 3_666 3_666 ?
Mo1 Mo3 Mo2 60.004(9) . 3_666 ?
Mo2 Mo3 I1 120.394(11) 3_666 3_666 ?
Mo2 Mo3 I1 60.856(8) . 3_666 ?
Mo2 Mo3 I2 60.843(8) 3_666 3_666 ?
Mo2 Mo3 I2 121.092(10) . 3_666 ?
Mo2 Mo3 I3 121.429(11) . . ?
Mo2 Mo3 I3 61.059(8) 3_666 . ?
Mo2 Mo3 I4 61.010(8) . . ?
Mo2 Mo3 I4 120.904(10) 3_666 . ?
Mo2 Mo3 Mo1 60.082(9) . 3_666 ?
Mo2 Mo3 Mo1 59.930(9) . . ?
Mo2 Mo3 Mo2 89.909(10) . 3_666 ?
N31 Mo3 I1 88.96(7) . 3_666 ?
N31 Mo3 I2 89.10(7) . 3_666 ?
N31 Mo3 I3 89.63(7) . . ?
N31 Mo3 I4 87.68(7) . . ?
N31 Mo3 Mo1 135.61(7) . 3_666 ?
N31 Mo3 Mo1 134.38(7) . . ?
N31 Mo3 Mo2 134.04(7) . . ?
N31 Mo3 Mo2 136.05(7) . 3_666 ?
O4 N2 O5 120.2(3) . . ?
O4 N2 O6 120.8(3) . . ?
O6 N2 O5 119.0(3) . . ?
N12S N11S H11S 124.1 . . ?
N12S N11S C13S 111.9(4) . . ?
C13S N11S H11S 124.1 . . ?
N12 N11 Mo1 125.66(19) . . ?
C11 N11 Mo1 129.4(2) . . ?
C11 N11 N12 104.9(2) . . ?
N11S N12S C11S 104.3(3) . . ?
N11 N12 H12 124.5 . . ?
C13 N12 N11 111.0(3) . . ?
C13 N12 H12 124.5 . . ?
C21S N21S H21S 123.6 . . ?
C21S N21S N23S 112.9(4) . . ?
N23S N21S H21S 123.6 . . ?
N22 N21 Mo2 124.38(18) . . ?
C23 N21 Mo2 130.5(2) . . ?
C23 N21 N22 105.1(2) . . ?
N21S C21S H21A 126.5 . . ?
N21S C21S C22S 106.9(4) . . ?
C22S C21S H21A 126.5 . . ?
N21 N22 H22 124.5 . . ?
C21 N22 N21 111.0(3) . . ?
C21 N22 H22 124.5 . . ?
N32 N31 Mo3 124.63(19) . . ?
C33 N31 Mo3 129.0(2) . . ?
C33 N31 N32 105.5(2) . . ?
N31 N32 H32 124.4 . . ?
C31 N32 N31 111.3(3) . . ?
C31 N32 H32 124.4 . . ?
N12S C11S H11A 123.8 . . ?
C12S C11S N12S 112.5(4) . . ?
C12S C11S H11A 123.8 . . ?
N11 C11 H11 124.7 . . ?
N11 C11 C12 110.7(3) . . ?
C12 C11 H11 124.7 . . ?
C11 C12 H12A 127.2 . . ?
C13 C12 C11 105.6(3) . . ?
C13 C12 H12A 127.2 . . ?
C11S C12S H12S 126.2 . . ?
C11S C12S C13S 107.7(4) . . ?
C13S C12S H12S 126.2 . . ?
N12 C13 C12 107.8(3) . . ?
N12 C13 H13 126.1 . . ?
C12 C13 H13 126.1 . . ?
N11S C13S H13S 128.2 . . ?
C12S C13S N11S 103.6(4) . . ?
C12S C13S H13S 128.2 . . ?
N22 C21 H21 125.9 . . ?
N22 C21 C22 108.1(3) . . ?
C22 C21 H21 125.9 . . ?
C21S C22S H22S 127.4 . . ?
C21S C22S C23S 105.3(4) . . ?
C23S C22S H22S 127.4 . . ?
C21 C22 H22A 127.4 . . ?
C21 C22 C23 105.3(3) . . ?
C23 C22 H22A 127.4 . . ?
C22S C23S H23S 124.5 . . ?
N23S C23S C22S 111.0(4) . . ?
N23S C23S H23S 124.5 . . ?
N21 C23 C22 110.5(3) . . ?
N21 C23 H23 124.7 . . ?
C22 C23 H23 124.7 . . ?
C23S N23S N21S 103.9(4) . . ?
N32 C31 H31 126.4 . . ?
N32 C31 C32 107.3(3) . . ?
C32 C31 H31 126.4 . . ?
C31 C32 H32A 127.2 . . ?
C31 C32 C33 105.6(3) . . ?
C33 C32 H32A 127.2 . . ?
N31 C33 C32 110.3(3) . . ?
N31 C33 H33 124.8 . . ?
C32 C33 H33 124.8 . . ?
O1B N1B O3B 133(2) . . ?
O1B N1B O2B 116(2) . . ?
O3B N1B O2B 102.7(11) . . ?
O2A N1A O3A 117.6(6) . . ?
O2A N1A O1A 125.4(9) . . ?
O3A N1A O1A 115.6(9) . . ?

loop_
_geom_bond_atom_site_label_1
_geom_bond_atom_site_label_2
_geom_bond_distance
_geom_bond_site_symmetry_2
_geom_bond_publ_flag
I1 Mo1 2.7522(3) . ?
I1 Mo2 2.7632(3) 3_666 ?
I1 Mo3 2.7773(3) 3_666 ?
I2 Mo1 2.7776(3) 3_666 ?
I2 Mo2 2.7648(3) . ?
I2 Mo3 2.7757(3) 3_666 ?
I3 Mo1 2.7782(3) 3_666 ?
I3 Mo2 2.7669(3) 3_666 ?
I3 Mo3 2.7631(3) . ?
I4 Mo1 2.7637(3) . ?
I4 Mo2 2.7655(3) . ?
I4 Mo3 2.7698(3) . ?
Mo1 Mo2 2.6817(3) 3_666 ?
Mo1 Mo2 2.6757(3) . ?
Mo1 Mo3 2.6811(3) . ?
Mo1 Mo3 2.6806(3) 3_666 ?
Mo1 N11 2.228(2) . ?
Mo2 Mo3 2.6819(3) 3_666 ?
Mo2 Mo3 2.6761(3) . ?
Mo2 N21 2.216(2) . ?
Mo3 N31 2.235(2) . ?
O4 N2 1.238(4) . ?
O5 N2 1.265(4) . ?
O6 N2 1.240(4) . ?
N11S H11S 0.8800 . ?
N11S N12S 1.320(4) . ?
N11S C13S 1.388(6) . ?
N11 N12 1.364(3) . ?
N11 C11 1.351(4) . ?
N12S C11S 1.337(4) . ?
N12 H12 0.8800 . ?
N12 C13 1.338(4) . ?
N21S H21S 0.8800 . ?
N21S C21S 1.315(5) . ?
N21S N23S 1.346(4) . ?
N21 N22 1.352(3) . ?
N21 C23 1.348(4) . ?
C21S H21A 0.9500 . ?
C21S C22S 1.352(7) . ?
N22 H22 0.8800 . ?
N22 C21 1.334(4) . ?
N31 N32 1.350(3) . ?
N31 C33 1.343(4) . ?
N32 H32 0.8800 . ?
N32 C31 1.346(4) . ?
C11S H11A 0.9500 . ?
C11S C12S 1.315(6) . ?
C11 H11 0.9500 . ?
C11 C12 1.380(4) . ?
C12 H12A 0.9500 . ?
C12 C13 1.372(5) . ?
C12S H12S 0.9500 . ?
C12S C13S 1.371(7) . ?
C13 H13 0.9500 . ?
C13S H13S 0.9500 . ?
C21 H21 0.9500 . ?
C21 C22 1.363(5) . ?
C22S H22S 0.9500 . ?
C22S C23S 1.386(6) . ?
C22 H22A 0.9500 . ?
C22 C23 1.381(5) . ?
C23S H23S 0.9500 . ?
C23S N23S 1.323(5) . ?
C23 H23 0.9500 . ?
C31 H31 0.9500 . ?
C31 C32 1.370(5) . ?
C32 H32A 0.9500 . ?
C32 C33 1.391(4) . ?
C33 H33 0.9500 . ?
O1B N1B 1.04(3) . ?
N1B O3B 1.171(13) . ?
N1B O2B 1.357(16) . ?
O2A N1A 1.139(8) . ?
O3A N1A 1.239(7) . ?
O1A N1A 1.349(14) . ?

loop_
_geom_torsion_atom_site_label_1
_geom_torsion_atom_site_label_2
_geom_torsion_atom_site_label_3
_geom_torsion_atom_site_label_4
_geom_torsion
_geom_torsion_site_symmetry_1
_geom_torsion_site_symmetry_2
_geom_torsion_site_symmetry_3
_geom_torsion_site_symmetry_4
_geom_torsion_publ_flag
Mo1 N11 N12 C13 -177.0(2) . . . . ?
Mo1 N11 C11 C12 177.3(2) . . . . ?
Mo2 N21 N22 C21 178.0(2) . . . . ?
Mo2 N21 C23 C22 -177.9(2) . . . . ?
Mo3 N31 N32 C31 -169.0(2) . . . . ?
Mo3 N31 C33 C32 168.5(2) . . . . ?
N11S N12S C11S C12S 0.0(4) . . . . ?
N11 N12 C13 C12 -0.9(4) . . . . ?
N11 C11 C12 C13 -0.1(4) . . . . ?
N12S N11S C13S C12S 0.8(4) . . . . ?
N12S C11S C12S C13S 0.5(5) . . . . ?
N12 N11 C11 C12 -0.5(4) . . . . ?
N21S C21S C22S C23S 1.1(5) . . . . ?
N21 N22 C21 C22 -0.2(4) . . . . ?
C21S N21S N23S C23S -0.5(5) . . . . ?
C21S C22S C23S N23S -1.4(5) . . . . ?
N22 N21 C23 C22 -0.6(4) . . . . ?
N22 C21 C22 C23 -0.2(4) . . . . ?
N31 N32 C31 C32 -0.8(4) . . . . ?
N32 N31 C33 C32 -1.0(4) . . . . ?
N32 C31 C32 C33 0.2(4) . . . . ?
C11S C12S C13S N11S -0.8(4) . . . . ?
C11 N11 N12 C13 0.9(4) . . . . ?
C11 C12 C13 N12 0.6(4) . . . . ?
C13S N11S N12S C11S -0.5(4) . . . . ?
C21 C22 C23 N21 0.5(4) . . . . ?
C22S C23S N23S N21S 1.2(5) . . . . ?
C23 N21 N22 C21 0.5(3) . . . . ?
N23S N21S C21S C22S -0.4(5) . . . . ?
C31 C32 C33 N31 0.5(4) . . . . ?
C33 N31 N32 C31 1.1(4) . . . . ?
